data_1513746
loop_
_publ_author_name
'Ichikawa, Tomohiro'
'Morimoto, Masakazu'
'Irie, Masahiro'

_publ_section_title
;
 Asymmetric photoreaction of a diarylethene in hydrogen-bonded cocrystals
 with chiral molecules.
;
_journal_issue 2
_journal_name_full
'Photochemical &amp; photobiological sciences : Official journal of the European Photochemistry Association and the European Society for Photobiology'
_journal_page_first 199
_journal_page_last 204
_journal_paper_doi 10.1039/c3pp50239b
_journal_volume 13
_journal_year 2014
_chemical_formula_sum 'C49 H37 F6 N3 O2 S2'
_chemical_formula_weight 877.94
_chemical_name_systematic
; 
 ? 
;
_space_group_IT_number 1
_symmetry_cell_setting triclinic
_symmetry_space_group_name_Hall 'P 1'
_symmetry_space_group_name_H-M 'P 1'
_atom_sites_solution_hydrogens geom
_atom_sites_solution_primary direct
_atom_sites_solution_secondary difmap
_audit_creation_method SHELXL-97
_cell_angle_alpha 82.159(2)
_cell_angle_beta 68.326(2)
_cell_angle_gamma 88.858(3)
_cell_formula_units_Z 2
_cell_length_a 11.2226(6)
_cell_length_b 14.6368(7)
_cell_length_c 14.7457(7)
_cell_measurement_reflns_used 8186
_cell_measurement_temperature 93(2)
_cell_measurement_theta_max 66.78
_cell_measurement_theta_min 4.14
_cell_volume 2228.66(19)
_computing_cell_refinement 'Bruker SAINT'
_computing_data_collection 'Bruker APEX2'
_computing_data_reduction 'Bruker SAINT'
_computing_molecular_graphics 'Bruker SHELXTL'
_computing_publication_material 'Bruker SHELXTL'
_computing_structure_refinement 'SHELXL-97 (Sheldrick, 1997)'
_computing_structure_solution 'SHELXS-97 (Sheldrick, 1990)'
_diffrn_ambient_temperature 93(2)
_diffrn_measured_fraction_theta_full 0.932
_diffrn_measured_fraction_theta_max 0.932
_diffrn_measurement_device_type 'Bruker APEX-II CCD'
_diffrn_measurement_method '\f and \w scans'
_diffrn_radiation_monochromator graphite
_diffrn_radiation_source 'fine-focus sealed tube'
_diffrn_radiation_type CuK\a
_diffrn_radiation_wavelength 1.54178
_diffrn_reflns_av_R_equivalents 0.0538
_diffrn_reflns_av_sigmaI/netI 0.0868
_diffrn_reflns_limit_h_max 13
_diffrn_reflns_limit_h_min -11
_diffrn_reflns_limit_k_max 17
_diffrn_reflns_limit_k_min -17
_diffrn_reflns_limit_l_max 17
_diffrn_reflns_limit_l_min -17
_diffrn_reflns_number 19030
_diffrn_reflns_theta_full 67.13
_diffrn_reflns_theta_max 67.13
_diffrn_reflns_theta_min 3.05
_diffrn_standards_number 0
_exptl_absorpt_coefficient_mu 1.659
_exptl_absorpt_correction_T_max 0.9676
_exptl_absorpt_correction_T_min 0.4360
_exptl_absorpt_correction_type empirical
_exptl_absorpt_process_details
; 
 SADABS; Sheldrick 1997 
;
_exptl_crystal_colour colourless
_exptl_crystal_density_diffrn 1.308
_exptl_crystal_density_method 'not measured'
_exptl_crystal_description plate
_exptl_crystal_F_000 908
_exptl_crystal_size_max 0.60
_exptl_crystal_size_mid 0.06
_exptl_crystal_size_min 0.02
_refine_diff_density_max 0.747
_refine_diff_density_min -0.435
_refine_diff_density_rms 0.105
_refine_ls_abs_structure_details 'Flack H D (1983), Acta Cryst. A39, 876-881'
_refine_ls_abs_structure_Flack 0.08(2)
_refine_ls_extinction_method none
_refine_ls_goodness_of_fit_ref 1.063
_refine_ls_hydrogen_treatment constr
_refine_ls_matrix_type full
_refine_ls_number_parameters 1150
_refine_ls_number_reflns 10640
_refine_ls_number_restraints 3
_refine_ls_restrained_S_all 1.063
_refine_ls_R_factor_all 0.0918
_refine_ls_R_factor_gt 0.0873
_refine_ls_shift/su_max 0.000
_refine_ls_shift/su_mean 0.000
_refine_ls_structure_factor_coef Fsqd
_refine_ls_weighting_details 'calc w=1/[\s^2^(Fo^2^)+(0.1999P)^2^+0.2828P] where P=(Fo^2^+2Fc^2^)/3'
_refine_ls_weighting_scheme calc
_refine_ls_wR_factor_gt 0.2335
_refine_ls_wR_factor_ref 0.2442
_reflns_number_gt 9778
_reflns_number_total 10640
_reflns_threshold_expression >2sigma(I)
_cod_data_source_file c3pp50239b.txt
_cod_data_source_block 1aRBINOL
_cod_depositor_comments
;
The following automatic conversions were performed:

'_symmetry_cell_setting' value 'Triclinic' changed to 'triclinic'
according to
/usr/data/users/saulius/automatic-downloads/current/RSC/lib/dictionaries/cif_core.dic
dictionary named 'cif_core.dic' version 2.4.2 from 2011-04-26.

Automatic conversion script
Id: cif_fix_values 2281 2013-09-26 08:29:07Z andrius 
;
_cod_original_sg_symbol_H-M P1
_cod_database_code 1513746

loop_
_symmetry_equiv_pos_as_xyz
'x, y, z'

loop_
_atom_site_label
_atom_site_type_symbol
_atom_site_fract_x
_atom_site_fract_y
_atom_site_fract_z
_atom_site_U_iso_or_equiv
_atom_site_adp_type
_atom_site_occupancy
_atom_site_symmetry_multiplicity
_atom_site_calc_flag
_atom_site_refinement_flags
_atom_site_disorder_assembly
_atom_site_disorder_group
C1 C 1.0696(6) 1.0016(4) 0.5866(4) 0.0488(13) Uani 1 1 d . . .
C2 C 1.0728(6) 1.0976(5) 0.5879(5) 0.0525(15) Uani 1 1 d . . .
H2 H 1.1525 1.1310 0.5573 0.063 Uiso 1 1 calc R . .
C3 C 0.9654(6) 1.1433(5) 0.6314(5) 0.0506(13) Uani 1 1 d . . .
H3 H 0.9696 1.2083 0.6296 0.061 Uiso 1 1 calc R . .
C4 C 0.8452(6) 1.0934(4) 0.6802(5) 0.0501(13) Uani 1 1 d . . .
C5 C 0.7324(7) 1.1395(5) 0.7283(5) 0.0570(15) Uani 1 1 d . . .
H5 H 0.7355 1.2047 0.7247 0.068 Uiso 1 1 calc R . .
C6 C 0.6182(7) 1.0912(6) 0.7804(5) 0.0618(16) Uani 1 1 d . . .
H6 H 0.5424 1.1223 0.8127 0.074 Uiso 1 1 calc R . .
C7 C 0.6163(7) 0.9944(5) 0.7848(5) 0.0606(16) Uani 1 1 d . . .
H7 H 0.5382 0.9605 0.8218 0.073 Uiso 1 1 calc R . .
C8 C 0.7221(6) 0.9479(5) 0.7381(5) 0.0532(14) Uani 1 1 d . . .
H8 H 0.7168 0.8827 0.7424 0.064 Uiso 1 1 calc R . .
C9 C 0.8415(6) 0.9964(5) 0.6824(4) 0.0513(13) Uani 1 1 d . . .
C10 C 0.9556(6) 0.9496(4) 0.6337(4) 0.0486(13) Uani 1 1 d . . .
C11 C 0.8849(6) 0.8078(5) 0.5890(5) 0.0508(13) Uani 1 1 d . . .
C12 C 0.8848(6) 0.7117(4) 0.5883(5) 0.0516(13) Uani 1 1 d . . .
H12 H 0.8355 0.6848 0.5579 0.062 Uiso 1 1 calc R . .
C13 C 0.9546(7) 0.6572(5) 0.6307(5) 0.0609(16) Uani 1 1 d . . .
H13 H 0.9532 0.5925 0.6296 0.073 Uiso 1 1 calc R . .
C14 C 1.0291(6) 0.6945(5) 0.6762(5) 0.0552(14) Uani 1 1 d . . .
C15 C 1.1054(8) 0.6387(6) 0.7195(6) 0.0652(17) Uani 1 1 d . . .
H15 H 1.1076 0.5742 0.7162 0.078 Uiso 1 1 calc R . .
C16 C 1.1746(7) 0.6747(6) 0.7649(5) 0.0632(17) Uani 1 1 d . . .
H16 H 1.2271 0.6366 0.7910 0.076 Uiso 1 1 calc R . .
C17 C 1.1679(7) 0.7707(5) 0.7732(5) 0.0605(16) Uani 1 1 d . . .
H17 H 1.2119 0.7962 0.8084 0.073 Uiso 1 1 calc R . .
C18 C 1.0972(6) 0.8266(5) 0.7301(5) 0.0544(14) Uani 1 1 d . . .
H18 H 1.0962 0.8908 0.7341 0.065 Uiso 1 1 calc R . .
C19 C 1.0268(6) 0.7913(5) 0.6806(4) 0.0511(13) Uani 1 1 d . . .
C20 C 0.9560(6) 0.8487(5) 0.6330(5) 0.0513(13) Uani 1 1 d . . .
C21 C 0.4559(6) 0.5489(4) 0.1853(4) 0.0490(13) Uani 1 1 d . . .
C22 C 0.4458(7) 0.6451(5) 0.1835(5) 0.0573(15) Uani 1 1 d . . .
H22 H 0.3647 0.6699 0.2161 0.069 Uiso 1 1 calc R . .
C23 C 0.5503(8) 0.7036(5) 0.1359(5) 0.0593(15) Uani 1 1 d . . .
H23 H 0.5406 0.7684 0.1343 0.071 Uiso 1 1 calc R . .
C24 C 0.6717(7) 0.6685(5) 0.0895(5) 0.0570(15) Uani 1 1 d . . .
C25 C 0.7852(9) 0.7288(6) 0.0420(7) 0.076(2) Uani 1 1 d . . .
H25 H 0.7803 0.7929 0.0469 0.091 Uiso 1 1 calc R . .
C26 C 0.8976(9) 0.6929(7) -0.0092(8) 0.089(3) Uani 1 1 d . . .
H26 H 0.9696 0.7335 -0.0448 0.107 Uiso 1 1 calc R . .
C27 C 0.9120(8) 0.5988(6) -0.0120(6) 0.0688(18) Uani 1 1 d . . .
H27 H 0.9941 0.5759 -0.0456 0.083 Uiso 1 1 calc R . .
C28 C 0.8089(7) 0.5390(5) 0.0333(5) 0.0568(15) Uani 1 1 d . . .
H28 H 0.8192 0.4750 0.0288 0.068 Uiso 1 1 calc R . .
C29 C 0.6838(6) 0.5719(5) 0.0882(4) 0.0516(14) Uani 1 1 d . . .
C30 C 0.5743(6) 0.5115(4) 0.1373(5) 0.0504(13) Uani 1 1 d . . .
C31 C 0.6604(6) 0.3601(5) 0.1796(4) 0.0491(13) Uani 1 1 d . . .
C32 C 0.6755(6) 0.2636(5) 0.1769(5) 0.0525(14) Uani 1 1 d . . .
H32 H 0.7300 0.2309 0.2053 0.063 Uiso 1 1 calc R . .
C33 C 0.6102(7) 0.2179(5) 0.1324(5) 0.0550(14) Uani 1 1 d . . .
H33 H 0.6174 0.1531 0.1328 0.066 Uiso 1 1 calc R . .
C34 C 0.5331(7) 0.2661(5) 0.0864(5) 0.0560(15) Uani 1 1 d . . .
C35 C 0.4685(8) 0.2197(5) 0.0391(6) 0.0635(17) Uani 1 1 d . . .
H35 H 0.4743 0.1548 0.0402 0.076 Uiso 1 1 calc R . .
C36 C 0.3968(8) 0.2684(5) -0.0086(6) 0.0644(17) Uani 1 1 d . . .
H36 H 0.3537 0.2370 -0.0405 0.077 Uiso 1 1 calc R . .
C37 C 0.3879(8) 0.3637(6) -0.0100(6) 0.0643(17) Uani 1 1 d . . .
H37 H 0.3400 0.3970 -0.0440 0.077 Uiso 1 1 calc R . .
C38 C 0.4471(6) 0.4097(5) 0.0369(5) 0.0555(14) Uani 1 1 d . . .
H38 H 0.4392 0.4746 0.0354 0.067 Uiso 1 1 calc R . .
C39 C 0.5201(6) 0.3626(4) 0.0879(4) 0.0495(13) Uani 1 1 d . . .
C40 C 0.5862(6) 0.4099(4) 0.1361(4) 0.0498(13) Uani 1 1 d . . .
C41 C 0.5225(6) 0.2823(4) 0.4353(5) 0.0509(13) Uani 1 1 d . . .
H41A H 0.5796 0.3332 0.3919 0.076 Uiso 1 1 calc R . .
H41B H 0.5489 0.2246 0.4078 0.076 Uiso 1 1 calc R . .
H41C H 0.5273 0.2769 0.5008 0.076 Uiso 1 1 calc R . .
C42 C 0.3879(7) 0.3009(4) 0.4433(5) 0.0513(14) Uani 1 1 d . . .
C43 C 0.2907(6) 0.3350(4) 0.5164(4) 0.0487(13) Uani 1 1 d . . .
C44 C 0.3067(6) 0.3607(4) 0.6048(4) 0.0491(13) Uani 1 1 d . A .
C45 C 0.2116(7) 0.3232(5) 0.7054(5) 0.0546(15) Uani 1 1 d . A .
C46 C 0.2766(9) 0.3404(8) 0.7754(6) 0.079(3) Uani 1 1 d . . .
C47 C 0.3880(7) 0.4097(5) 0.7153(5) 0.0569(15) Uani 1 1 d . A .
C48 C 0.4003(6) 0.4125(4) 0.6101(5) 0.0509(13) Uani 1 1 d . . .
C49 C 0.4985(6) 0.4697(4) 0.5289(5) 0.0478(13) Uani 1 1 d . A .
C50 C 0.4719(6) 0.5260(4) 0.4563(5) 0.0499(13) Uani 1 1 d . . .
C51 C 0.3455(7) 0.5485(5) 0.4481(5) 0.0562(15) Uani 1 1 d . A .
H51A H 0.3310 0.5115 0.4024 0.084 Uiso 1 1 calc R . .
H51B H 0.3458 0.6142 0.4235 0.084 Uiso 1 1 calc R . .
H51C H 0.2769 0.5347 0.5131 0.084 Uiso 1 1 calc R . .
C52 C 0.1721(6) 0.3401(4) 0.4997(5) 0.0512(14) Uani 1 1 d . . .
H52 H 0.0944 0.3602 0.5446 0.061 Uiso 1 1 calc R . .
C53 C 0.1844(6) 0.3128(4) 0.4116(4) 0.0473(13) Uani 1 1 d . . .
C54 C 0.0854(6) 0.3098(4) 0.3693(4) 0.0470(12) Uani 1 1 d . . .
C55 C -0.0439(6) 0.3097(4) 0.4300(5) 0.0499(13) Uani 1 1 d . . .
H55 H -0.0684 0.3098 0.4989 0.060 Uiso 1 1 calc R . .
C56 C -0.1356(7) 0.3096(5) 0.3882(5) 0.0533(14) Uani 1 1 d . . .
H56 H -0.2232 0.3095 0.4305 0.064 Uiso 1 1 calc R . .
C57 C 0.0147(7) 0.3063(5) 0.2349(5) 0.0573(15) Uani 1 1 d . . .
C58 C 0.1115(7) 0.3079(5) 0.2706(5) 0.0570(15) Uani 1 1 d . . .
H58 H 0.1982 0.3078 0.2264 0.068 Uiso 1 1 calc R . .
C59 C 0.0400(8) 0.3076(8) 0.1281(6) 0.080(2) Uani 1 1 d . . .
H59A H 0.0501 0.2444 0.1121 0.119 Uiso 1 1 calc R . .
H59B H 0.1186 0.3443 0.0887 0.119 Uiso 1 1 calc R . .
H59C H -0.0323 0.3351 0.1132 0.119 Uiso 1 1 calc R . .
C60 C 0.6310(6) 0.4747(4) 0.5125(5) 0.0477(12) Uani 1 1 d . . .
H60 H 0.6660 0.4440 0.5576 0.057 Uiso 1 1 calc R A .
C61 C 0.7039(7) 0.5273(4) 0.4268(5) 0.0516(13) Uani 1 1 d . A .
C62 C 0.8440(6) 0.5419(4) 0.3844(5) 0.0493(13) Uani 1 1 d . . .
C63 C 0.9161(6) 0.5363(4) 0.4454(5) 0.0507(13) Uani 1 1 d . A .
H63 H 0.8751 0.5269 0.5151 0.061 Uiso 1 1 calc R . .
C64 C 1.0479(6) 0.5450(5) 0.4010(5) 0.0528(14) Uani 1 1 d . . .
H64 H 1.0961 0.5393 0.4425 0.063 Uiso 1 1 calc R A .
C65 C 1.0447(7) 0.5667(5) 0.2452(5) 0.0593(15) Uani 1 1 d . . .
C66 C 0.9107(7) 0.5599(5) 0.2832(5) 0.0579(15) Uani 1 1 d . A .
H66 H 0.8651 0.5676 0.2398 0.069 Uiso 1 1 calc R . .
C67 C 1.1210(9) 0.5835(8) 0.1370(6) 0.079(2) Uani 1 1 d . A .
H67A H 1.1565 0.6470 0.1186 0.119 Uiso 1 1 calc R . .
H67B H 1.0654 0.5744 0.1008 0.119 Uiso 1 1 calc R . .
H67C H 1.1911 0.5403 0.1205 0.119 Uiso 1 1 calc R . .
C68 C 0.0218(6) 0.7983(5) 0.3294(5) 0.0501(13) Uani 1 1 d . . .
H68A H -0.0369 0.8414 0.3680 0.075 Uiso 1 1 calc R . .
H68B H -0.0021 0.7352 0.3632 0.075 Uiso 1 1 calc R . .
H68C H 0.0166 0.8034 0.2641 0.075 Uiso 1 1 calc R . .
C69 C 0.1569(6) 0.8214(4) 0.3187(5) 0.0488(13) Uani 1 1 d . . .
C70 C 0.2497(6) 0.8761(4) 0.2437(5) 0.0500(13) Uani 1 1 d . . .
C71 C 0.2251(6) 0.9256(4) 0.1580(4) 0.0452(12) Uani 1 1 d . . .
C72 C 0.3066(7) 0.9103(5) 0.0561(5) 0.0609(16) Uani 1 1 d . . .
C73 C 0.2559(7) 0.9763(6) -0.0109(5) 0.0613(16) Uani 1 1 d . . .
C74 C 0.1236(7) 0.9996(6) 0.0581(5) 0.0619(16) Uani 1 1 d . . .
C75 C 0.1264(6) 0.9790(4) 0.1595(5) 0.0520(14) Uani 1 1 d . . .
C76 C 0.0285(6) 1.0137(4) 0.2424(5) 0.0510(14) Uani 1 1 d . . .
C77 C 0.0565(6) 1.0477(4) 0.3172(4) 0.0504(13) Uani 1 1 d . . .
C78 C 0.1806(6) 1.0654(5) 0.3247(5) 0.0527(14) Uani 1 1 d . . .
H78A H 0.2024 1.0116 0.3622 0.079 Uiso 1 1 calc R . .
H78B H 0.1752 1.1195 0.3583 0.079 Uiso 1 1 calc R . .
H78C H 0.2470 1.0769 0.2584 0.079 Uiso 1 1 calc R . .
C79 C 0.3681(6) 0.8777(4) 0.2586(5) 0.0523(13) Uani 1 1 d . . .
H79 H 0.4432 0.9106 0.2131 0.063 Uiso 1 1 calc R . .
C80 C 0.3624(6) 0.8270(5) 0.3452(5) 0.0515(13) Uani 1 1 d . . .
C81 C 0.4650(6) 0.8133(4) 0.3851(5) 0.0490(13) Uani 1 1 d . . .
C82 C 0.5940(6) 0.8235(4) 0.3224(5) 0.0529(14) Uani 1 1 d . . .
H82 H 0.6177 0.8384 0.2531 0.063 Uiso 1 1 calc R . .
C83 C 0.6854(7) 0.8112(5) 0.3640(5) 0.0548(14) Uani 1 1 d . . .
H83 H 0.7727 0.8197 0.3209 0.066 Uiso 1 1 calc R . .
C84 C 0.5382(7) 0.7782(5) 0.5193(5) 0.0584(15) Uani 1 1 d . . .
C85 C 0.4389(6) 0.7879(5) 0.4852(5) 0.0546(14) Uani 1 1 d . . .
H85 H 0.3527 0.7772 0.5300 0.066 Uiso 1 1 calc R . .
C86 C 0.5141(9) 0.7457(9) 0.6276(6) 0.089(3) Uani 1 1 d . . .
H86A H 0.5684 0.6936 0.6328 0.133 Uiso 1 1 calc R . .
H86B H 0.4237 0.7264 0.6625 0.133 Uiso 1 1 calc R . .
H86C H 0.5347 0.7964 0.6570 0.133 Uiso 1 1 calc R . .
C87 C -0.1061(6) 1.0125(4) 0.2623(4) 0.0454(12) Uani 1 1 d . . .
H87 H -0.1413 0.9936 0.2180 0.055 Uiso 1 1 calc R . .
C88 C -0.1795(6) 1.0402(4) 0.3488(5) 0.0504(13) Uani 1 1 d . . .
C89 C -0.3194(6) 1.0431(4) 0.3939(4) 0.0466(12) Uani 1 1 d . . .
C90 C -0.3898(6) 1.0496(4) 0.3330(5) 0.0487(12) Uani 1 1 d . . .
H90 H -0.3481 1.0537 0.2635 0.058 Uiso 1 1 calc R . .
C91 C -0.5230(6) 1.0501(5) 0.3768(5) 0.0509(13) Uani 1 1 d . . .
H91 H -0.5705 1.0550 0.3348 0.061 Uiso 1 1 calc R . .
C92 C -0.5197(7) 1.0379(5) 0.5323(5) 0.0557(15) Uani 1 1 d . . .
C93 C -0.3875(6) 1.0383(5) 0.4942(5) 0.0531(14) Uani 1 1 d . . .
H93 H -0.3422 1.0353 0.5377 0.064 Uiso 1 1 calc R . .
C94 C -0.5964(8) 1.0311(7) 0.6384(6) 0.073(2) Uani 1 1 d . . .
H94A H -0.6431 1.0880 0.6522 0.110 Uiso 1 1 calc R . .
H94B H -0.5394 1.0222 0.6755 0.110 Uiso 1 1 calc R . .
H94C H -0.6576 0.9786 0.6582 0.110 Uiso 1 1 calc R . .
C101 C 0.8069(10) 0.4030(8) 0.7449(7) 0.086(3) Uani 1 1 d . . .
C102 C 0.758(3) 0.393(4) 0.8510(14) 0.31(2) Uani 1 1 d . . .
H10A H 0.6932 0.3427 0.8780 0.463 Uiso 1 1 calc R . .
H10B H 0.7198 0.4506 0.8731 0.463 Uiso 1 1 calc R . .
H10C H 0.8288 0.3788 0.8742 0.463 Uiso 1 1 calc R . .
C103 C 0.7619(9) -0.0062(6) 1.0174(6) 0.0677(18) Uani 1 1 d . . .
C104 C 0.8530(12) 0.0117(14) 0.9167(7) 0.125(5) Uani 1 1 d . . .
H10D H 0.9060 0.0668 0.9087 0.188 Uiso 1 1 calc R . .
H10E H 0.8066 0.0216 0.8716 0.188 Uiso 1 1 calc R . .
H10F H 0.9081 -0.0413 0.9016 0.188 Uiso 1 1 calc R . .
F1 F 0.1718(6) 0.2381(4) 0.7154(3) 0.0853(15) Uani 1 1 d . . .
F2 F 0.1032(5) 0.3749(5) 0.7283(4) 0.0877(15) Uani 1 1 d . . .
F5 F 0.4967(5) 0.3838(5) 0.7292(4) 0.0906(16) Uani 1 1 d . . .
F6 F 0.3615(6) 0.4922(4) 0.7471(4) 0.0874(15) Uani 1 1 d . . .
F7 F 0.2960(6) 0.8219(4) 0.0404(4) 0.0878(15) Uani 1 1 d . . .
F8 F 0.4339(4) 0.9267(5) 0.0331(3) 0.0888(16) Uani 1 1 d . . .
F9 F 0.2564(5) 0.9435(4) -0.0915(3) 0.0797(13) Uani 1 1 d . . .
F10 F 0.3306(5) 1.0545(4) -0.0427(4) 0.0765(12) Uani 1 1 d . . .
F11 F 0.0331(4) 0.9431(4) 0.0477(3) 0.0765(12) Uani 1 1 d . . .
F12 F 0.0913(5) 1.0858(4) 0.0346(3) 0.0781(13) Uani 1 1 d . . .
F3A F 0.3393(6) 0.2535(5) 0.7868(5) 0.074(3) Uani 0.751(18) 1 d P A 1
F4A F 0.2087(7) 0.3546(9) 0.8612(6) 0.077(3) Uani 0.751(18) 1 d P A 1
F3B F 0.251(4) 0.305(2) 0.855(2) 0.088(11) Uani 0.249(18) 1 d P A 2
F4B F 0.1717(19) 0.4327(16) 0.8151(16) 0.080(8) Uani 0.249(18) 1 d P A 2
N1 N -0.1092(6) 0.3096(4) 0.2931(4) 0.0544(12) Uani 1 1 d . . .
N2 N 1.1120(6) 0.5606(4) 0.3045(5) 0.0556(12) Uani 1 1 d . A .
N3 N 0.6620(5) 0.7888(4) 0.4587(4) 0.0550(12) Uani 1 1 d . . .
N4 N -0.5876(5) 1.0440(4) 0.4726(4) 0.0530(12) Uani 1 1 d . . .
N101 N 0.8464(7) 0.3929(5) 0.6664(5) 0.0745(17) Uani 1 1 d . . .
N102 N 0.6944(7) -0.0221(5) 1.0958(5) 0.0735(17) Uani 1 1 d . . .
O1 O 1.1777(4) 0.9569(3) 0.5403(3) 0.0541(10) Uani 1 1 d . . .
H1 H 1.2416 0.9934 0.5225 0.081 Uiso 1 1 calc R . .
O2 O 0.8173(4) 0.8622(3) 0.5448(3) 0.0537(10) Uani 1 1 d . . .
H2A H 0.7939 0.8319 0.5095 0.081 Uiso 1 1 calc R . .
O3 O 0.3534(4) 0.4908(3) 0.2315(4) 0.0548(10) Uani 1 1 d . . .
H3A H 0.2861 0.5210 0.2459 0.082 Uiso 1 1 calc R . .
O4 O 0.7231(4) 0.4034(3) 0.2252(3) 0.0535(10) Uani 1 1 d . . .
H4 H 0.7956 0.4227 0.1843 0.080 Uiso 1 1 calc R . .
S1 S 0.21144(13) 0.77616(10) 0.40871(10) 0.0494(3) Uani 1 1 d . . .
S2 S 0.33834(13) 0.27809(10) 0.35098(10) 0.0482(3) Uani 1 1 d . . .
S3 S -0.08359(13) 1.07327(10) 0.40899(10) 0.0471(3) Uani 1 1 d . . .
S4 S 0.60791(14) 0.57801(10) 0.36764(11) 0.0501(3) Uani 1 1 d . A .

loop_
_atom_site_aniso_label
_atom_site_aniso_U_11
_atom_site_aniso_U_22
_atom_site_aniso_U_33
_atom_site_aniso_U_23
_atom_site_aniso_U_13
_atom_site_aniso_U_12
C1 0.034(3) 0.068(3) 0.049(3) -0.006(2) -0.020(2) -0.006(3)
C2 0.039(3) 0.072(3) 0.052(3) 0.004(3) -0.027(3) -0.018(3)
C3 0.033(3) 0.071(3) 0.051(3) 0.000(2) -0.022(2) -0.007(3)
C4 0.039(3) 0.068(3) 0.048(3) -0.003(2) -0.023(3) -0.005(3)
C5 0.049(4) 0.063(3) 0.060(4) -0.005(3) -0.023(3) -0.001(3)
C6 0.039(4) 0.087(4) 0.059(4) -0.013(3) -0.017(3) 0.008(3)
C7 0.039(3) 0.081(4) 0.055(4) 0.001(3) -0.013(3) -0.015(3)
C8 0.033(3) 0.071(3) 0.054(3) -0.003(3) -0.017(3) -0.006(3)
C9 0.037(3) 0.075(4) 0.040(3) -0.001(2) -0.015(2) -0.009(3)
C10 0.036(3) 0.070(3) 0.043(3) -0.005(2) -0.018(2) -0.007(3)
C11 0.029(3) 0.073(4) 0.050(3) -0.006(2) -0.015(2) -0.006(3)
C12 0.040(3) 0.060(3) 0.056(3) -0.003(2) -0.021(3) -0.008(3)
C13 0.051(4) 0.071(4) 0.055(4) -0.001(3) -0.015(3) -0.013(3)
C14 0.038(3) 0.077(4) 0.045(3) -0.002(3) -0.012(2) -0.001(3)
C15 0.054(4) 0.076(4) 0.058(4) 0.007(3) -0.017(3) -0.001(3)
C16 0.046(4) 0.087(4) 0.058(4) 0.007(3) -0.025(3) -0.004(3)
C17 0.049(4) 0.080(4) 0.051(3) 0.003(3) -0.021(3) -0.008(3)
C18 0.040(3) 0.068(3) 0.054(3) -0.001(3) -0.019(3) -0.003(3)
C19 0.031(3) 0.067(3) 0.050(3) -0.001(2) -0.010(2) -0.006(2)
C20 0.035(3) 0.068(3) 0.048(3) 0.000(2) -0.014(2) -0.006(3)
C21 0.038(3) 0.066(3) 0.046(3) -0.005(2) -0.019(2) -0.005(3)
C22 0.043(4) 0.074(4) 0.054(3) -0.003(3) -0.018(3) -0.001(3)
C23 0.058(4) 0.057(3) 0.058(4) -0.003(3) -0.018(3) -0.002(3)
C24 0.048(4) 0.066(3) 0.055(4) -0.005(3) -0.018(3) -0.003(3)
C25 0.067(5) 0.068(4) 0.079(5) 0.003(3) -0.015(4) -0.007(4)
C26 0.060(5) 0.089(5) 0.095(6) 0.010(4) -0.009(4) -0.017(4)
C27 0.053(4) 0.080(4) 0.062(4) -0.006(3) -0.010(3) -0.005(3)
C28 0.045(4) 0.073(4) 0.054(3) -0.009(3) -0.021(3) 0.001(3)
C29 0.036(3) 0.077(4) 0.043(3) -0.002(2) -0.018(2) -0.004(3)
C30 0.041(3) 0.067(3) 0.047(3) -0.005(2) -0.022(3) -0.004(3)
C31 0.035(3) 0.068(3) 0.046(3) -0.002(2) -0.020(2) -0.005(2)
C32 0.045(3) 0.069(3) 0.048(3) 0.000(2) -0.025(3) -0.002(3)
C33 0.049(4) 0.066(3) 0.056(3) -0.004(3) -0.029(3) -0.001(3)
C34 0.053(4) 0.073(4) 0.047(3) -0.006(3) -0.025(3) -0.004(3)
C35 0.064(5) 0.077(4) 0.062(4) -0.010(3) -0.038(3) 0.001(3)
C36 0.064(5) 0.083(4) 0.062(4) -0.014(3) -0.041(4) -0.001(3)
C37 0.062(4) 0.089(4) 0.054(4) -0.010(3) -0.035(3) 0.004(4)
C38 0.040(3) 0.081(4) 0.051(3) -0.009(3) -0.023(3) 0.000(3)
C39 0.036(3) 0.070(3) 0.042(3) -0.005(2) -0.016(2) -0.003(3)
C40 0.036(3) 0.071(3) 0.042(3) -0.003(2) -0.016(2) -0.002(3)
C41 0.041(3) 0.064(3) 0.059(3) -0.007(2) -0.031(3) 0.001(3)
C42 0.049(4) 0.062(3) 0.049(3) 0.003(2) -0.028(3) -0.014(3)
C43 0.040(3) 0.062(3) 0.047(3) 0.005(2) -0.022(2) -0.016(3)
C44 0.040(3) 0.066(3) 0.044(3) -0.002(2) -0.021(2) -0.003(3)
C45 0.043(4) 0.079(4) 0.047(3) 0.001(3) -0.024(3) -0.016(3)
C46 0.059(5) 0.130(7) 0.056(5) 0.007(4) -0.035(4) -0.031(5)
C47 0.040(3) 0.079(4) 0.059(4) -0.008(3) -0.027(3) -0.010(3)
C48 0.035(3) 0.069(3) 0.055(3) -0.002(3) -0.026(3) -0.003(3)
C49 0.043(3) 0.056(3) 0.050(3) -0.007(2) -0.023(3) -0.003(2)
C50 0.041(3) 0.054(3) 0.058(3) -0.002(2) -0.025(3) -0.001(2)
C51 0.041(3) 0.067(3) 0.068(4) 0.005(3) -0.034(3) -0.008(3)
C52 0.040(3) 0.072(3) 0.046(3) 0.002(2) -0.024(3) -0.008(3)
C53 0.041(3) 0.054(3) 0.047(3) 0.002(2) -0.020(2) -0.006(2)
C54 0.034(3) 0.065(3) 0.047(3) -0.008(2) -0.021(2) -0.001(2)
C55 0.038(3) 0.066(3) 0.051(3) -0.008(2) -0.023(3) 0.001(3)
C56 0.040(3) 0.069(3) 0.054(3) -0.007(3) -0.022(3) 0.000(3)
C57 0.050(4) 0.073(4) 0.057(4) -0.002(3) -0.032(3) -0.004(3)
C58 0.049(4) 0.071(4) 0.054(3) -0.006(3) -0.024(3) 0.007(3)
C59 0.052(5) 0.141(8) 0.059(4) -0.018(4) -0.035(4) 0.004(5)
C60 0.035(3) 0.064(3) 0.051(3) -0.008(2) -0.024(2) -0.004(2)
C61 0.050(4) 0.058(3) 0.051(3) -0.003(2) -0.025(3) 0.000(3)
C62 0.031(3) 0.057(3) 0.062(4) -0.003(2) -0.022(3) -0.007(2)
C63 0.043(3) 0.053(3) 0.056(3) 0.000(2) -0.021(3) -0.006(2)
C64 0.034(3) 0.064(3) 0.065(4) -0.001(3) -0.027(3) -0.006(3)
C65 0.035(3) 0.080(4) 0.062(4) -0.011(3) -0.017(3) -0.003(3)
C66 0.043(4) 0.076(4) 0.059(4) -0.010(3) -0.025(3) -0.007(3)
C67 0.053(5) 0.123(7) 0.063(5) -0.016(4) -0.022(4) 0.002(4)
C68 0.031(3) 0.068(3) 0.055(3) -0.001(2) -0.023(2) 0.000(2)
C69 0.036(3) 0.059(3) 0.051(3) -0.005(2) -0.016(2) 0.003(2)
C70 0.029(3) 0.072(3) 0.055(3) -0.007(3) -0.023(2) 0.003(3)
C71 0.028(3) 0.059(3) 0.052(3) -0.002(2) -0.021(2) -0.002(2)
C72 0.041(4) 0.087(4) 0.057(4) -0.007(3) -0.022(3) 0.006(3)
C73 0.046(4) 0.089(4) 0.047(3) -0.011(3) -0.014(3) 0.005(3)
C74 0.039(4) 0.090(4) 0.056(4) 0.000(3) -0.020(3) 0.007(3)
C75 0.044(3) 0.063(3) 0.051(3) -0.002(2) -0.020(3) -0.010(3)
C76 0.045(3) 0.065(3) 0.047(3) 0.004(2) -0.026(3) -0.008(3)
C77 0.046(3) 0.068(3) 0.036(3) -0.003(2) -0.015(2) -0.008(3)
C78 0.036(3) 0.070(3) 0.059(4) -0.010(3) -0.026(3) -0.003(3)
C79 0.042(3) 0.061(3) 0.056(3) -0.009(2) -0.019(3) 0.004(3)
C80 0.032(3) 0.072(3) 0.056(3) -0.009(3) -0.023(2) -0.002(3)
C81 0.030(3) 0.064(3) 0.055(3) -0.005(2) -0.019(2) 0.000(2)
C82 0.033(3) 0.065(3) 0.059(4) -0.001(3) -0.018(3) -0.006(3)
C83 0.041(4) 0.064(3) 0.061(4) -0.003(3) -0.023(3) -0.005(3)
C84 0.042(4) 0.086(4) 0.051(3) -0.010(3) -0.022(3) 0.001(3)
C85 0.032(3) 0.081(4) 0.055(4) -0.011(3) -0.020(3) 0.003(3)
C86 0.050(5) 0.166(9) 0.054(4) 0.000(5) -0.029(4) 0.001(5)
C87 0.031(3) 0.059(3) 0.051(3) -0.004(2) -0.022(2) 0.002(2)
C88 0.037(3) 0.067(3) 0.050(3) 0.005(2) -0.024(3) -0.007(3)
C89 0.041(3) 0.055(3) 0.048(3) -0.005(2) -0.023(2) -0.003(2)
C90 0.033(3) 0.066(3) 0.051(3) -0.010(2) -0.021(2) 0.003(2)
C91 0.028(3) 0.075(4) 0.054(3) -0.011(3) -0.020(2) -0.001(3)
C92 0.039(3) 0.073(4) 0.059(4) -0.003(3) -0.024(3) -0.001(3)
C93 0.036(3) 0.074(4) 0.054(3) -0.005(3) -0.023(3) -0.005(3)
C94 0.045(4) 0.117(6) 0.054(4) -0.008(4) -0.014(3) -0.001(4)
C101 0.062(5) 0.122(7) 0.068(6) -0.019(4) -0.014(4) -0.017(5)
C102 0.20(2) 0.63(8) 0.067(10) -0.11(2) 0.007(13) -0.06(3)
C103 0.064(5) 0.090(5) 0.056(5) -0.003(3) -0.033(4) 0.000(4)
C104 0.076(7) 0.244(17) 0.051(5) -0.001(7) -0.024(5) 0.004(9)
F1 0.099(4) 0.097(3) 0.053(2) 0.005(2) -0.023(2) -0.034(3)
F2 0.049(3) 0.150(5) 0.061(3) -0.008(3) -0.019(2) 0.011(3)
F5 0.055(3) 0.164(5) 0.062(3) 0.000(3) -0.039(2) 0.016(3)
F6 0.111(4) 0.092(3) 0.062(3) -0.022(2) -0.031(3) 0.000(3)
F7 0.100(4) 0.094(3) 0.060(3) -0.017(2) -0.018(2) 0.031(3)
F8 0.036(2) 0.168(5) 0.057(2) -0.002(3) -0.0152(18) 0.004(3)
F9 0.072(3) 0.120(4) 0.054(2) -0.023(2) -0.028(2) 0.020(3)
F10 0.054(2) 0.096(3) 0.068(3) 0.003(2) -0.0135(19) -0.005(2)
F11 0.043(2) 0.130(4) 0.064(2) -0.016(2) -0.0271(19) -0.003(2)
F12 0.071(3) 0.099(3) 0.055(2) 0.001(2) -0.018(2) 0.022(2)
F3A 0.067(4) 0.092(4) 0.073(4) 0.017(3) -0.047(3) -0.018(3)
F4A 0.045(4) 0.141(9) 0.047(3) -0.021(5) -0.016(3) -0.018(5)
F3B 0.12(3) 0.107(18) 0.057(15) 0.004(15) -0.056(19) -0.036(18)
F4B 0.052(12) 0.106(15) 0.084(14) -0.033(11) -0.021(9) -0.001(10)
N1 0.054(3) 0.062(3) 0.061(3) -0.012(2) -0.036(3) 0.003(2)
N2 0.040(3) 0.067(3) 0.069(3) -0.011(2) -0.029(3) 0.001(2)
N3 0.032(3) 0.075(3) 0.061(3) -0.002(2) -0.024(2) -0.007(2)
N4 0.035(3) 0.068(3) 0.061(3) -0.005(2) -0.024(2) -0.007(2)
N101 0.065(4) 0.095(4) 0.061(4) -0.007(3) -0.021(3) -0.003(3)
N102 0.067(4) 0.085(4) 0.067(4) -0.010(3) -0.022(3) 0.003(3)
O1 0.033(2) 0.071(2) 0.057(2) -0.0032(18) -0.0158(18) -0.0072(18)
O2 0.038(2) 0.070(2) 0.060(3) -0.0073(18) -0.0269(19) -0.0019(19)
O3 0.036(2) 0.069(2) 0.062(3) -0.0050(19) -0.0220(19) 0.0022(18)
O4 0.041(2) 0.066(2) 0.059(2) -0.0061(18) -0.0262(19) -0.0049(19)
S1 0.0326(7) 0.0653(8) 0.0524(8) -0.0023(5) -0.0201(6) -0.0028(6)
S2 0.0355(7) 0.0666(8) 0.0473(7) -0.0050(5) -0.0218(5) -0.0031(6)
S3 0.0320(7) 0.0659(7) 0.0470(7) -0.0071(5) -0.0191(5) -0.0012(6)
S4 0.0365(7) 0.0630(7) 0.0538(8) -0.0013(6) -0.0222(6) -0.0052(6)

loop_
_atom_type_symbol
_atom_type_description
_atom_type_scat_dispersion_real
_atom_type_scat_dispersion_imag
_atom_type_scat_source
C C 0.0181 0.0091 'International Tables Vol C Tables 4.2.6.8 and 6.1.1.4'
H H 0.0000 0.0000 'International Tables Vol C Tables 4.2.6.8 and 6.1.1.4'
N N 0.0311 0.0180 'International Tables Vol C Tables 4.2.6.8 and 6.1.1.4'
O O 0.0492 0.0322 'International Tables Vol C Tables 4.2.6.8 and 6.1.1.4'
F F 0.0727 0.0534 'International Tables Vol C Tables 4.2.6.8 and 6.1.1.4'
S S 0.3331 0.5567 'International Tables Vol C Tables 4.2.6.8 and 6.1.1.4'

loop_
_geom_angle_atom_site_label_1
_geom_angle_atom_site_label_2
_geom_angle_atom_site_label_3
_geom_angle
O1 C1 C10 118.1(6)
O1 C1 C2 121.0(5)
C10 C1 C2 120.9(6)
C3 C2 C1 121.7(5)
C3 C2 H2 119.2
C1 C2 H2 119.2
C2 C3 C4 119.7(6)
C2 C3 H3 120.1
C4 C3 H3 120.1
C5 C4 C9 120.3(6)
C5 C4 C3 120.6(6)
C9 C4 C3 119.1(6)
C6 C5 C4 120.9(6)
C6 C5 H5 119.5
C4 C5 H5 119.5
C5 C6 C7 118.4(7)
C5 C6 H6 120.8
C7 C6 H6 120.8
C8 C7 C6 122.3(6)
C8 C7 H7 118.8
C6 C7 H7 118.8
C7 C8 C9 120.5(7)
C7 C8 H8 119.8
C9 C8 H8 119.8
C4 C9 C8 117.6(6)
C4 C9 C10 120.4(6)
C8 C9 C10 122.0(6)
C1 C10 C9 118.2(6)
C1 C10 C20 119.6(6)
C9 C10 C20 122.3(5)
O2 C11 C20 118.8(6)
O2 C11 C12 120.4(5)
C20 C11 C12 120.8(6)
C13 C12 C11 120.5(6)
C13 C12 H12 119.7
C11 C12 H12 119.7
C12 C13 C14 121.4(7)
C12 C13 H13 119.3
C14 C13 H13 119.3
C13 C14 C19 118.8(6)
C13 C14 C15 122.4(7)
C19 C14 C15 118.9(7)
C16 C15 C14 122.0(8)
C16 C15 H15 119.0
C14 C15 H15 119.0
C15 C16 C17 119.2(7)
C15 C16 H16 120.4
C17 C16 H16 120.4
C18 C17 C16 119.9(7)
C18 C17 H17 120.0
C16 C17 H17 120.0
C17 C18 C19 122.0(7)
C17 C18 H18 119.0
C19 C18 H18 119.0
C18 C19 C14 117.9(6)
C18 C19 C20 122.7(6)
C14 C19 C20 119.3(6)
C11 C20 C19 119.0(6)
C11 C20 C10 120.6(6)
C19 C20 C10 120.4(6)
O3 C21 C30 118.2(6)
O3 C21 C22 121.8(6)
C30 C21 C22 120.0(6)
C23 C22 C21 121.4(7)
C23 C22 H22 119.3
C21 C22 H22 119.3
C22 C23 C24 120.3(6)
C22 C23 H23 119.8
C24 C23 H23 119.8
C23 C24 C29 119.3(6)
C23 C24 C25 121.5(7)
C29 C24 C25 119.2(7)
C26 C25 C24 119.3(8)
C26 C25 H25 120.4
C24 C25 H25 120.4
C25 C26 C27 122.5(8)
C25 C26 H26 118.8
C27 C26 H26 118.8
C28 C27 C26 120.3(8)
C28 C27 H27 119.8
C26 C27 H27 119.8
C27 C28 C29 120.8(7)
C27 C28 H28 119.6
C29 C28 H28 119.6
C24 C29 C30 120.0(6)
C24 C29 C28 117.6(6)
C30 C29 C28 122.4(6)
C21 C30 C29 119.0(6)
C21 C30 C40 120.7(5)
C29 C30 C40 120.3(6)
O4 C31 C40 119.6(6)
O4 C31 C32 118.6(6)
C40 C31 C32 121.8(6)
C33 C32 C31 119.4(6)
C33 C32 H32 120.3
C31 C32 H32 120.3
C32 C33 C34 121.0(6)
C32 C33 H33 119.5
C34 C33 H33 119.5
C33 C34 C35 121.0(7)
C33 C34 C39 119.3(6)
C35 C34 C39 119.6(6)
C36 C35 C34 120.3(7)
C36 C35 H35 119.8
C34 C35 H35 119.8
C35 C36 C37 119.9(6)
C35 C36 H36 120.1
C37 C36 H36 120.1
C38 C37 C36 120.9(7)
C38 C37 H37 119.6
C36 C37 H37 119.6
C37 C38 C39 121.2(7)
C37 C38 H38 119.4
C39 C38 H38 119.4
C38 C39 C34 118.0(6)
C38 C39 C40 122.3(6)
C34 C39 C40 119.7(6)
C31 C40 C39 118.8(6)
C31 C40 C30 121.1(5)
C39 C40 C30 120.1(6)
C42 C41 H41A 109.5
C42 C41 H41B 109.5
H41A C41 H41B 109.5
C42 C41 H41C 109.5
H41A C41 H41C 109.5
H41B C41 H41C 109.5
C43 C42 C41 129.3(6)
C43 C42 S2 111.0(5)
C41 C42 S2 119.7(5)
C42 C43 C52 113.2(6)
C42 C43 C44 122.4(6)
C52 C43 C44 124.3(6)
C48 C44 C43 128.8(6)
C48 C44 C45 111.9(5)
C43 C44 C45 119.3(5)
F1 C45 F2 105.9(6)
F1 C45 C44 115.4(6)
F2 C45 C44 110.0(5)
F1 C45 C46 114.1(6)
F2 C45 C46 106.7(7)
C44 C45 C46 104.4(5)
F4A C46 F3A 105.8(9)
F3B C46 C45 126.1(15)
F4A C46 C45 119.0(8)
F3A C46 C45 102.9(7)
F3B C46 C47 128.2(15)
F4A C46 C47 117.5(9)
F3A C46 C47 104.2(7)
C45 C46 C47 105.5(6)
F3B C46 F4B 92(3)
C45 C46 F4B 90.4(9)
C47 C46 F4B 90.8(9)
F6 C47 F5 105.9(6)
F6 C47 C48 112.6(6)
F5 C47 C48 112.4(6)
F6 C47 C46 109.6(7)
F5 C47 C46 111.0(6)
C48 C47 C46 105.4(5)
C44 C48 C49 127.2(6)
C44 C48 C47 110.4(5)
C49 C48 C47 122.3(5)
C50 C49 C60 111.0(6)
C50 C49 C48 122.9(6)
C60 C49 C48 126.0(6)
C49 C50 C51 129.6(6)
C49 C50 S4 111.8(5)
C51 C50 S4 118.6(5)
C50 C51 H51A 109.5
C50 C51 H51B 109.5
H51A C51 H51B 109.5
C50 C51 H51C 109.5
H51A C51 H51C 109.5
H51B C51 H51C 109.5
C53 C52 C43 112.2(6)
C53 C52 H52 123.9
C43 C52 H52 123.9
C52 C53 C54 127.7(6)
C52 C53 S2 111.1(5)
C54 C53 S2 121.2(5)
C58 C54 C55 116.3(6)
C58 C54 C53 123.8(6)
C55 C54 C53 119.8(5)
C56 C55 C54 118.9(6)
C56 C55 H55 120.5
C54 C55 H55 120.5
N1 C56 C55 124.2(7)
N1 C56 H56 117.9
C55 C56 H56 117.9
N1 C57 C58 122.1(6)
N1 C57 C59 115.3(6)
C58 C57 C59 122.5(7)
C57 C58 C54 121.3(7)
C57 C58 H58 119.4
C54 C58 H58 119.4
C57 C59 H59A 109.5
C57 C59 H59B 109.5
H59A C59 H59B 109.5
C57 C59 H59C 109.5
H59A C59 H59C 109.5
H59B C59 H59C 109.5
C61 C60 C49 114.4(6)
C61 C60 H60 122.8
C49 C60 H60 122.8
C60 C61 C62 128.4(6)
C60 C61 S4 110.2(5)
C62 C61 S4 121.4(5)
C66 C62 C63 117.5(6)
C66 C62 C61 121.7(6)
C63 C62 C61 120.8(6)
C64 C63 C62 118.1(6)
C64 C63 H63 121.0
C62 C63 H63 121.0
N2 C64 C63 124.6(6)
N2 C64 H64 117.7
C63 C64 H64 117.7
N2 C65 C66 121.6(7)
N2 C65 C67 116.2(7)
C66 C65 C67 122.2(7)
C62 C66 C65 120.1(6)
C62 C66 H66 120.0
C65 C66 H66 120.0
C65 C67 H67A 109.5
C65 C67 H67B 109.5
H67A C67 H67B 109.5
C65 C67 H67C 109.5
H67A C67 H67C 109.5
H67B C67 H67C 109.5
C69 C68 H68A 109.5
C69 C68 H68B 109.5
H68A C68 H68B 109.5
C69 C68 H68C 109.5
H68A C68 H68C 109.5
H68B C68 H68C 109.5
C70 C69 C68 129.3(6)
C70 C69 S1 111.4(5)
C68 C69 S1 119.3(4)
C69 C70 C79 112.4(6)
C69 C70 C71 122.0(5)
C79 C70 C71 125.7(6)
C75 C71 C70 127.4(6)
C75 C71 C72 111.8(5)
C70 C71 C72 120.4(6)
F8 C72 F7 105.5(6)
F8 C72 C71 113.8(6)
F7 C72 C71 112.2(6)
F8 C72 C73 111.0(6)
F7 C72 C73 109.7(6)
C71 C72 C73 104.7(6)
F9 C73 F10 106.6(6)
F9 C73 C74 114.2(6)
F10 C73 C74 108.4(6)
F9 C73 C72 114.9(7)
F10 C73 C72 108.8(6)
C74 C73 C72 103.7(6)
F12 C74 F11 104.9(6)
F12 C74 C75 114.7(7)
F11 C74 C75 110.7(6)
F12 C74 C73 112.8(6)
F11 C74 C73 108.5(6)
C75 C74 C73 105.3(6)
C71 C75 C76 129.5(6)
C71 C75 C74 109.9(6)
C76 C75 C74 120.5(6)
C77 C76 C87 111.6(6)
C77 C76 C75 122.6(6)
C87 C76 C75 125.7(6)
C76 C77 C78 130.1(6)
C76 C77 S3 110.1(5)
C78 C77 S3 119.7(5)
C77 C78 H78A 109.5
C77 C78 H78B 109.5
H78A C78 H78B 109.5
C77 C78 H78C 109.5
H78A C78 H78C 109.5
H78B C78 H78C 109.5
C80 C79 C70 113.0(6)
C80 C79 H79 123.5
C70 C79 H79 123.5
C79 C80 C81 128.1(6)
C79 C80 S1 110.7(5)
C81 C80 S1 121.1(5)
C85 C81 C82 117.2(6)
C85 C81 C80 122.1(6)
C82 C81 C80 120.6(6)
C83 C82 C81 117.9(6)
C83 C82 H82 121.0
C81 C82 H82 121.0
N3 C83 C82 125.4(6)
N3 C83 H83 117.3
C82 C83 H83 117.3
N3 C84 C85 122.5(6)
N3 C84 C86 115.7(6)
C85 C84 C86 121.6(6)
C84 C85 C81 120.0(6)
C84 C85 H85 120.0
C81 C85 H85 120.0
C84 C86 H86A 109.5
C84 C86 H86B 109.5
H86A C86 H86B 109.5
C84 C86 H86C 109.5
H86A C86 H86C 109.5
H86B C86 H86C 109.5
C88 C87 C76 114.9(5)
C88 C87 H87 122.6
C76 C87 H87 122.6
C87 C88 C89 129.2(6)
C87 C88 S3 110.3(5)
C89 C88 S3 120.5(5)
C93 C89 C90 117.3(6)
C93 C89 C88 124.2(5)
C90 C89 C88 118.5(6)
C89 C90 C91 118.2(6)
C89 C90 H90 120.9
C91 C90 H90 120.9
N4 C91 C90 124.4(6)
N4 C91 H91 117.8
C90 C91 H91 117.8
N4 C92 C93 121.2(6)
N4 C92 C94 115.6(6)
C93 C92 C94 123.3(6)
C92 C93 C89 121.2(6)
C92 C93 H93 119.4
C89 C93 H93 119.4
C92 C94 H94A 109.5
C92 C94 H94B 109.5
H94A C94 H94B 109.5
C92 C94 H94C 109.5
H94A C94 H94C 109.5
H94B C94 H94C 109.5
N101 C101 C102 166(2)
C101 C102 H10A 109.5
C101 C102 H10B 109.5
H10A C102 H10B 109.5
C101 C102 H10C 109.5
H10A C102 H10C 109.5
H10B C102 H10C 109.5
N102 C103 C104 177.6(11)
C103 C104 H10D 109.5
C103 C104 H10E 109.5
H10D C104 H10E 109.5
C103 C104 H10F 109.5
H10D C104 H10F 109.5
H10E C104 H10F 109.5
C56 N1 C57 117.2(6)
C64 N2 C65 118.1(6)
C83 N3 C84 116.9(6)
C91 N4 C92 117.8(6)
C1 O1 H1 109.5
C11 O2 H2A 109.5
C21 O3 H3A 109.5
C31 O4 H4 109.5
C69 S1 C80 92.5(3)
C42 S2 C53 92.5(3)
C77 S3 C88 93.0(3)
C50 S4 C61 92.5(3)

loop_
_geom_bond_atom_site_label_1
_geom_bond_atom_site_label_2
_geom_bond_distance
C1 O1 1.357(8)
C1 C10 1.392(8)
C1 C2 1.409(10)
C2 C3 1.352(10)
C2 H2 0.9500
C3 C4 1.432(8)
C3 H3 0.9500
C4 C5 1.412(10)
C4 C9 1.416(10)
C5 C6 1.376(10)
C5 H5 0.9500
C6 C7 1.410(11)
C6 H6 0.9500
C7 C8 1.356(11)
C7 H7 0.9500
C8 C9 1.428(9)
C8 H8 0.9500
C9 C10 1.430(10)
C10 C20 1.478(10)
C11 O2 1.355(8)
C11 C20 1.387(9)
C11 C12 1.408(10)
C12 C13 1.357(11)
C12 H12 0.9500
C13 C14 1.408(10)
C13 H13 0.9500
C14 C19 1.427(10)
C14 C15 1.428(11)
C15 C16 1.353(11)
C15 H15 0.9500
C16 C17 1.424(12)
C16 H16 0.9500
C17 C18 1.381(10)
C17 H17 0.9500
C18 C19 1.403(9)
C18 H18 0.9500
C19 C20 1.433(9)
C21 O3 1.346(8)
C21 C30 1.396(10)
C21 C22 1.409(10)
C22 C23 1.367(10)
C22 H22 0.9500
C23 C24 1.404(11)
C23 H23 0.9500
C24 C29 1.420(10)
C24 C25 1.452(11)
C25 C26 1.348(14)
C25 H25 0.9500
C26 C27 1.387(14)
C26 H26 0.9500
C27 C28 1.365(11)
C27 H27 0.9500
C28 C29 1.448(10)
C28 H28 0.9500
C29 C30 1.424(9)
C30 C40 1.492(10)
C31 O4 1.354(8)
C31 C40 1.371(9)
C31 C32 1.423(10)
C32 C33 1.381(9)
C32 H32 0.9500
C33 C34 1.409(10)
C33 H33 0.9500
C34 C35 1.412(10)
C34 C39 1.419(10)
C35 C36 1.381(11)
C35 H35 0.9500
C36 C37 1.395(12)
C36 H36 0.9500
C37 C38 1.363(10)
C37 H37 0.9500
C38 C39 1.416(9)
C38 H38 0.9500
C39 C40 1.441(9)
C41 C42 1.494(9)
C41 H41A 0.9800
C41 H41B 0.9800
C41 H41C 0.9800
C42 C43 1.363(10)
C42 S2 1.721(6)
C43 C52 1.438(9)
C43 C44 1.477(8)
C44 C48 1.340(9)
C44 C45 1.508(8)
C45 F1 1.302(8)
C45 F2 1.377(10)
C45 C46 1.515(9)
C46 F3B 1.15(3)
C46 F4A 1.256(13)
C46 F3A 1.461(14)
C46 C47 1.538(10)
C46 F4B 1.79(2)
C47 F6 1.343(9)
C47 F5 1.348(8)
C47 C48 1.500(10)
C48 C49 1.463(9)
C49 C50 1.378(9)
C49 C60 1.417(9)
C50 C51 1.494(9)
C50 S4 1.709(7)
C51 H51A 0.9800
C51 H51B 0.9800
C51 H51C 0.9800
C52 C53 1.369(9)
C52 H52 0.9500
C53 C54 1.465(8)
C53 S2 1.729(7)
C54 C58 1.379(9)
C54 C55 1.395(9)
C55 C56 1.382(9)
C55 H55 0.9500
C56 N1 1.322(9)
C56 H56 0.9500
C57 N1 1.341(10)
C57 C58 1.373(10)
C57 C59 1.491(11)
C58 H58 0.9500
C59 H59A 0.9800
C59 H59B 0.9800
C59 H59C 0.9800
C60 C61 1.362(9)
C60 H60 0.9500
C61 C62 1.469(9)
C61 S4 1.720(7)
C62 C66 1.390(10)
C62 C63 1.410(9)
C63 C64 1.379(9)
C63 H63 0.9500
C64 N2 1.325(10)
C64 H64 0.9500
C65 N2 1.345(9)
C65 C66 1.398(10)
C65 C67 1.494(11)
C66 H66 0.9500
C67 H67A 0.9800
C67 H67B 0.9800
C67 H67C 0.9800
C68 C69 1.505(8)
C68 H68A 0.9800
C68 H68B 0.9800
C68 H68C 0.9800
C69 C70 1.374(9)
C69 S1 1.709(6)
C70 C79 1.426(9)
C70 C71 1.483(8)
C71 C75 1.337(10)
C71 C72 1.489(10)
C72 F8 1.358(9)
C72 F7 1.361(10)
C72 C73 1.538(10)
C73 F9 1.340(9)
C73 F10 1.355(9)
C73 C74 1.521(10)
C74 F12 1.342(9)
C74 F11 1.387(9)
C74 C75 1.498(9)
C75 C76 1.454(10)
C76 C77 1.406(9)
C76 C87 1.428(9)
C77 C78 1.467(9)
C77 S3 1.728(7)
C78 H78A 0.9800
C78 H78B 0.9800
C78 H78C 0.9800
C79 C80 1.367(9)
C79 H79 0.9500
C80 C81 1.474(8)
C80 S1 1.729(6)
C81 C85 1.392(9)
C81 C82 1.398(9)
C82 C83 1.374(10)
C82 H82 0.9500
C83 N3 1.316(9)
C83 H83 0.9500
C84 N3 1.344(9)
C84 C85 1.379(9)
C84 C86 1.526(10)
C85 H85 0.9500
C86 H86A 0.9800
C86 H86B 0.9800
C86 H86C 0.9800
C87 C88 1.350(10)
C87 H87 0.9500
C88 C89 1.464(10)
C88 S3 1.740(6)
C89 C93 1.384(10)
C89 C90 1.391(8)
C90 C91 1.393(9)
C90 H90 0.9500
C91 N4 1.320(9)
C91 H91 0.9500
C92 N4 1.355(9)
C92 C93 1.379(10)
C92 C94 1.472(11)
C93 H93 0.9500
C94 H94A 0.9800
C94 H94B 0.9800
C94 H94C 0.9800
C101 N101 1.106(12)
C101 C102 1.44(2)
C102 H10A 0.9800
C102 H10B 0.9800
C102 H10C 0.9800
C103 N102 1.119(12)
C103 C104 1.450(13)
C104 H10D 0.9800
C104 H10E 0.9800
C104 H10F 0.9800
O1 H1 0.8400
O2 H2A 0.8400
O3 H3A 0.8400
O4 H4 0.8400
